data_7708756
loop_
_publ_author_name
'Nazarov, Dmitry I.'
'Andronov, Mikhail G.'
'Kuzmin, Aleksey V.'
'Khasanov, Salavat S.'
'Yudanova, Evgeniya I.'
'Shestakov, Alexander F.'
'Otsuka, Akihiro'
'Yamochi, Hideki'
'Kitagawa, Hiroshi'
'Konarev, Dmitri V.'

_publ_section_title
;
 Macrocycle- and metal-centered reduction of metal tetraphenylporphyrins
 where the metal is copper(II), nickel(II) and iron(II).
;
_journal_issue 43
_journal_name_full 'Dalton transactions (Cambridge, England : 2003)'
_journal_page_first 15620
_journal_page_last 15632
_journal_paper_doi 10.1039/d1dt02573b
_journal_volume 50
_journal_year 2021
_chemical_formula_moiety 'C62 H64 Cs N6 Ni O6, C7 H8'
_chemical_formula_sum 'C69 H72 Cs N6 Ni O6'
_chemical_formula_weight 1272.94
_space_group_crystal_system monoclinic
_space_group_IT_number 14
_space_group_name_Hall '-P 2ybc'
_space_group_name_H-M_alt 'P 1 21/c 1'
_atom_sites_solution_hydrogens geom
_atom_sites_solution_primary dual
_audit_creation_date 2021-07-23
_audit_creation_method
;
FinalCif V85 by Daniel Kratzert, Freiburg 2021,
https://github.com/dkratzert/FinalCif
;
_audit_update_record
;
2021-07-23 deposited with the CCDC.	2021-09-24 downloaded from the CCDC.
;
_cell_angle_alpha 90
_cell_angle_beta 102.2500(10)
_cell_angle_gamma 90
_cell_formula_units_Z 4
_cell_length_a 13.12800(10)
_cell_length_b 16.77500(10)
_cell_length_c 27.6823(3)
_cell_measurement_reflns_used 23154
_cell_measurement_temperature 100
_cell_measurement_theta_max 30.6610
_cell_measurement_theta_min 1.9870
_cell_volume 5957.45(9)
_computing_cell_refinement 'CrysAlisPro 1.171.41.113a (Rigaku OD, 2021)'
_computing_data_collection 'CrysAlisPro 1.171.41.113a (Rigaku OD, 2021)'
_computing_data_reduction 'CrysAlisPro 1.171.41.113a (Rigaku OD, 2021)'
_computing_molecular_graphics 'Olex2 1.3 (Dolomanov et al., 2009)'
_computing_publication_material 'Olex2 1.3 (Dolomanov et al., 2009)'
_computing_structure_refinement 'SHELXL 2018/3 (Sheldrick, 2015)'
_computing_structure_solution 'SHELXT 2018/2 (Sheldrick, 2018)'
_diffrn_ambient_temperature 100
_diffrn_detector 'CCD plate'
_diffrn_detector_area_resol_mean 10.4566
_diffrn_detector_type AtlasS2
_diffrn_measured_fraction_theta_full 1.000
_diffrn_measured_fraction_theta_max 0.900
_diffrn_measurement_details
;
List of Runs (angles in degrees, time in seconds):

  # Type    Start    End  Width  t~exp~   \w     \q     \k     \f   Frames
#--------------------------------------------------------------------------
  1  \w     -9.00  58.50   0.75   64.00    --   20.70  57.00 -30.00   90
  2  \w     55.00  82.00   0.75   64.00    --   20.70  37.00-120.00   36
  3  \w    -58.00  48.50   0.75   64.00    --   20.70 -57.00 150.00  142
  4  \w   -102.00 -69.00   0.75   64.00    --  -20.86 -57.00  60.00   44
  5  \w    -46.25 -12.50   0.75   64.00    --   20.70 -65.00  38.86   45
;
_diffrn_measurement_device 'four-circle diffractometer'
_diffrn_measurement_device_type 'Xcalibur, AtlasS2, Gemini'
_diffrn_measurement_method '\w scans'
_diffrn_orient_matrix_type 'CrysAlisPro convention (1999,Acta A55,543-557)'
_diffrn_orient_matrix_UB_11 0.0232796000
_diffrn_orient_matrix_UB_12 0.0362269000
_diffrn_orient_matrix_UB_13 0.0099820000
_diffrn_orient_matrix_UB_21 -0.0051312000
_diffrn_orient_matrix_UB_22 0.0155435000
_diffrn_orient_matrix_UB_23 -0.0242213000
_diffrn_orient_matrix_UB_31 -0.0498840000
_diffrn_orient_matrix_UB_32 0.0153143000
_diffrn_orient_matrix_UB_33 0.0009829000
_diffrn_radiation_monochromator graphite
_diffrn_radiation_probe x-ray
_diffrn_radiation_type 'Mo K\a'
_diffrn_radiation_wavelength 0.71073
_diffrn_reflns_av_R_equivalents 0.0149
_diffrn_reflns_av_unetI/netI 0.0235
_diffrn_reflns_Laue_measured_fraction_full 1.000
_diffrn_reflns_Laue_measured_fraction_max 0.900
_diffrn_reflns_limit_h_max 18
_diffrn_reflns_limit_h_min -18
_diffrn_reflns_limit_k_max 23
_diffrn_reflns_limit_k_min -24
_diffrn_reflns_limit_l_max 36
_diffrn_reflns_limit_l_min -39
_diffrn_reflns_number 38728
_diffrn_reflns_point_group_measured_fraction_full 1.000
_diffrn_reflns_point_group_measured_fraction_max 0.900
_diffrn_reflns_theta_full 25.242
_diffrn_reflns_theta_max 30.710
_diffrn_reflns_theta_min 1.934
_diffrn_source 'fine-focus sealed X-ray tube'
_diffrn_source_type 'Enhance (Mo) X-ray Source'
_exptl_absorpt_coefficient_mu 0.987
_exptl_absorpt_correction_T_max 0.847
_exptl_absorpt_correction_T_min 0.749
_exptl_absorpt_correction_type analytical
_exptl_absorpt_process_details
;
CrysAlisPro 1.171.41.113a (Rigaku Oxford Diffraction, 2021)
Analytical numeric absorption correction using a multifaceted crystal
model based on expressions derived by R.C. Clark & J.S. Reid.
(Clark, R. C. & Reid, J. S. (1995). Acta Cryst. A51, 887-897)
Empirical absorption correction using spherical harmonics,
implemented in SCALE3 ABSPACK scaling algorithm.
;
_exptl_crystal_colour 'metallic dark black'
_exptl_crystal_colour_lustre metallic
_exptl_crystal_colour_modifier dark
_exptl_crystal_colour_primary black
_exptl_crystal_density_diffrn 1.419
_exptl_crystal_description block
_exptl_crystal_F_000 2636
_exptl_crystal_size_max 0.445
_exptl_crystal_size_mid 0.313
_exptl_crystal_size_min 0.252
_refine_diff_density_max 0.569
_refine_diff_density_min -0.522
_refine_diff_density_rms 0.060
_refine_ls_extinction_method none
_refine_ls_goodness_of_fit_ref 1.033
_refine_ls_hydrogen_treatment constr
_refine_ls_matrix_type full
_refine_ls_number_parameters 749
_refine_ls_number_reflns 16662
_refine_ls_number_restraints 0
_refine_ls_restrained_S_all 1.033
_refine_ls_R_factor_all 0.0334
_refine_ls_R_factor_gt 0.0262
_refine_ls_shift/su_max 0.004
_refine_ls_shift/su_mean 0.000
_refine_ls_structure_factor_coef Fsqd
_refine_ls_weighting_details 'w=1/[\s^2^(Fo^2^)+(0.0207P)^2^+4.0514P] where P=(Fo^2^+2Fc^2^)/3'
_refine_ls_weighting_scheme calc
_refine_ls_wR_factor_gt 0.0564
_refine_ls_wR_factor_ref 0.0594
_reflns_Friedel_coverage 0.000
_reflns_number_gt 14601
_reflns_number_total 16662
_reflns_threshold_expression 'I > 2\s(I)'
_cod_data_source_file d1dt02573b2.cif
_cod_data_source_block exp_1533_int1
_cod_database_code 7708756
_chemical_oxdiff_formula C65H64N6O6Ni1Cs1
_shelx_shelxl_version_number 2018/3
_olex2_submission_special_instructions 'No special instructions were received'
_oxdiff_exptl_absorpt_empirical_details
;
Empirical correction (ABSPACK) includes:
- Absorption correction using spherical harmonics
- Frame scaling
;
_oxdiff_exptl_absorpt_empirical_full_max 1.013
_oxdiff_exptl_absorpt_empirical_full_min 0.979
_shelx_space_group_comment
;
The symmetry employed for this shelxl refinement is uniquely defined
by the following loop, which should always be used as a source of
symmetry information in preference to the above space-group names.
They are only intended as comments.
;
_reflns_odcompleteness_completeness 99.97
_reflns_odcompleteness_iscentric 1
_reflns_odcompleteness_theta 28.22
_shelx_estimated_absorpt_t_min 0.668
_shelx_estimated_absorpt_t_max 0.789
_olex2_refinement_description
;
1. Fixed Uiso
 At 1.2 times of:
  All C(H) groups, All C(H,H) groups
 At 1.5 times of:
  All C(H,H,H) groups
2.a Secondary CH2 refined with riding coordinates:
 C201(H20A,H20B), C202(H20C,H20D), C203(H20E,H20F), C204(H20G,H20H), C205(H20I,
 H20J), C206(H20K,H20L), C207(H20M,H20N), C208(H20O,H20P), C209(H20Q,H20R),
 C210(H21A,H21B), C211(H21C,H21D), C212(H21E,H21F), C213(H21G,H21H), C214(H21I,
 H21J), C215(H21K,H21L), C216(H21M,H21N), C217(H21O,H21P), C218(H21Q,H21R)
2.b Aromatic/amide H refined with riding coordinates:
 C103(H103), C104(H104), C108(H108), C109(H109), C113(H113), C114(H114),
 C118(H118), C119(H119), C122(H122), C123(H123), C124(H124), C125(H125),
 C126(H126), C128(H128), C129(H129), C130(H130), C131(H131), C132(H132),
 C134(H134), C135(H135), C136(H136), C137(H137), C138(H138), C140(H140),
 C141(H141), C142(H142), C143(H143), C144(H144), C32(H32), C33(H33), C34(H34),
 C35(H35), C36(H36)
2.c Idealised Me refined as rotating group:
 C37(H37A,H37B,H37C)
;

loop_
_space_group_symop_operation_xyz
'x, y, z'
'-x, y+1/2, -z+1/2'
'-x, -y, -z'
'x, -y-1/2, z-1/2'

loop_
_atom_site_label
_atom_site_type_symbol
_atom_site_fract_x
_atom_site_fract_y
_atom_site_fract_z
_atom_site_U_iso_or_equiv
_atom_site_adp_type
_atom_site_occupancy
_atom_site_site_symmetry_order
_atom_site_calc_flag
_atom_site_refinement_flags_posn
_atom_site_refinement_flags_adp
_atom_site_refinement_flags_occupancy
_atom_site_disorder_assembly
_atom_site_disorder_group
Cs21 Cs 0.71875(2) 0.81299(2) 0.78045(2) 0.01739(3) Uani 1 1 d . . . . .
O201 O 0.94885(9) 0.79004(7) 0.78103(5) 0.0256(2) Uani 1 1 d . . . . .
O202 O 0.88369(9) 0.83371(7) 0.86844(4) 0.0282(3) Uani 1 1 d . . . . .
O203 O 0.87069(10) 0.99237(7) 0.72763(5) 0.0292(3) Uani 1 1 d . . . . .
O204 O 0.86377(9) 1.02084(7) 0.83168(5) 0.0257(2) Uani 1 1 d . . . . .
O205 O 0.59966(10) 0.89023(7) 0.69018(5) 0.0321(3) Uani 1 1 d . . . . .
O206 O 0.53283(9) 0.91640(7) 0.77898(5) 0.0335(3) Uani 1 1 d . . . . .
N201 N 0.80419(12) 0.83488(8) 0.68222(5) 0.0259(3) Uani 1 1 d . . . . .
N202 N 0.69693(12) 0.92025(8) 0.87230(6) 0.0264(3) Uani 1 1 d . . . . .
C201 C 0.88466(15) 0.77279(10) 0.69284(7) 0.0312(4) Uani 1 1 d . . . . .
H20A H 0.910493 0.761808 0.662401 0.037 Uiso 1 1 calc R U . . .
H20B H 0.852849 0.723138 0.702138 0.037 Uiso 1 1 calc R U . . .
C202 C 0.97614(14) 0.79501(11) 0.73384(8) 0.0331(4) Uani 1 1 d . . . . .
H20C H 1.035194 0.758665 0.733089 0.040 Uiso 1 1 calc R U . . .
H20D H 0.998768 0.850011 0.728490 0.040 Uiso 1 1 calc R U . . .
C203 C 1.00510(13) 0.84622(10) 0.81548(7) 0.0314(4) Uani 1 1 d . . . . .
H20E H 0.979990 0.900761 0.805799 0.038 Uiso 1 1 calc R U . . .
H20F H 1.080108 0.843671 0.814774 0.038 Uiso 1 1 calc R U . . .
C204 C 0.99110(14) 0.82911(11) 0.86663(7) 0.0334(4) Uani 1 1 d . . . . .
H20G H 1.017980 0.775157 0.876752 0.040 Uiso 1 1 calc R U . . .
H20H H 1.031289 0.868147 0.889972 0.040 Uiso 1 1 calc R U . . .
C205 C 0.86486(16) 0.85855(12) 0.91452(7) 0.0361(4) Uani 1 1 d . . . . .
H20I H 0.899249 0.910496 0.923821 0.043 Uiso 1 1 calc R U . . .
H20J H 0.894503 0.819157 0.940313 0.043 Uiso 1 1 calc R U . . .
C206 C 0.74945(16) 0.86631(11) 0.91131(7) 0.0336(4) Uani 1 1 d . . . . .
H20K H 0.717233 0.812857 0.905477 0.040 Uiso 1 1 calc R U . . .
H20L H 0.737805 0.885755 0.943475 0.040 Uiso 1 1 calc R U . . .
C207 C 0.83896(17) 0.90491(10) 0.65789(7) 0.0340(4) Uani 1 1 d . . . . .
H20M H 0.807024 0.902979 0.622138 0.041 Uiso 1 1 calc R U . . .
H20N H 0.915536 0.902236 0.661484 0.041 Uiso 1 1 calc R U . . .
C208 C 0.81108(16) 0.98325(10) 0.67869(7) 0.0305(4) Uani 1 1 d . . . . .
H20O H 0.825936 1.027791 0.657758 0.037 Uiso 1 1 calc R U . . .
H20P H 0.735799 0.984176 0.678966 0.037 Uiso 1 1 calc R U . . .
C209 C 0.85478(15) 1.06911(10) 0.74662(7) 0.0288(4) Uani 1 1 d . . . . .
H20Q H 0.779154 1.079485 0.742338 0.035 Uiso 1 1 calc R U . . .
H20R H 0.884646 1.110402 0.728149 0.035 Uiso 1 1 calc R U . . .
C210 C 0.90616(13) 1.07332(10) 0.80065(7) 0.0274(4) Uani 1 1 d . . . . .
H21A H 0.981191 1.061105 0.804315 0.033 Uiso 1 1 calc R U . . .
H21B H 0.900572 1.128636 0.812274 0.033 Uiso 1 1 calc R U . . .
C211 C 0.75948(12) 1.04062(9) 0.83348(6) 0.0228(3) Uani 1 1 d . . . . .
H21C H 0.711302 1.020247 0.803567 0.027 Uiso 1 1 calc R U . . .
H21D H 0.751632 1.099261 0.834427 0.027 Uiso 1 1 calc R U . . .
C212 C 0.73301(16) 1.00372(10) 0.87931(7) 0.0307(4) Uani 1 1 d . . . . .
H21E H 0.795525 1.005723 0.906532 0.037 Uiso 1 1 calc R U . . .
H21F H 0.677935 1.036038 0.889387 0.037 Uiso 1 1 calc R U . . .
C213 C 0.70599(16) 0.80175(10) 0.65312(7) 0.0324(4) Uani 1 1 d . . . . .
H21G H 0.688091 0.753489 0.670153 0.039 Uiso 1 1 calc R U . . .
H21H H 0.717979 0.784874 0.620509 0.039 Uiso 1 1 calc R U . . .
C214 C 0.61342(17) 0.85775(11) 0.64477(7) 0.0388(5) Uani 1 1 d . . . . .
H21I H 0.624558 0.901424 0.622403 0.047 Uiso 1 1 calc R U . . .
H21J H 0.549739 0.828423 0.628757 0.047 Uiso 1 1 calc R U . . .
C215 C 0.49459(14) 0.91243(12) 0.69087(8) 0.0399(5) Uani 1 1 d . . . . .
H21K H 0.451675 0.863986 0.691189 0.048 Uiso 1 1 calc R U . . .
H21L H 0.464558 0.943422 0.660784 0.048 Uiso 1 1 calc R U . . .
C216 C 0.49331(15) 0.96127(11) 0.73557(9) 0.0405(5) Uani 1 1 d . . . . .
H21M H 0.536401 1.009610 0.735215 0.049 Uiso 1 1 calc R U . . .
H21N H 0.421058 0.978385 0.735391 0.049 Uiso 1 1 calc R U . . .
C217 C 0.52388(14) 0.95859(10) 0.82267(9) 0.0383(5) Uani 1 1 d . . . . .
H21O H 0.449624 0.962466 0.824644 0.046 Uiso 1 1 calc R U . . .
H21P H 0.551587 1.013309 0.821636 0.046 Uiso 1 1 calc R U . . .
C218 C 0.58400(15) 0.91546(11) 0.86726(8) 0.0360(5) Uani 1 1 d . . . . .
H21Q H 0.565452 0.938196 0.897251 0.043 Uiso 1 1 calc R U . . .
H21R H 0.562929 0.858684 0.865159 0.043 Uiso 1 1 calc R U . . .
Ni11 Ni 0.54201(2) 0.65548(2) 0.69889(2) 0.01129(4) Uani 1 1 d . . . . .
N101 N 0.40556(9) 0.70906(7) 0.69746(4) 0.0133(2) Uani 1 1 d . . . . .
N102 N 0.57078(9) 0.65403(7) 0.77298(4) 0.0127(2) Uani 1 1 d . . . . .
N103 N 0.67910(9) 0.60138(7) 0.70080(4) 0.0131(2) Uani 1 1 d . . . . .
N104 N 0.51472(9) 0.65736(7) 0.62465(4) 0.0138(2) Uani 1 1 d . . . . .
C101 C 0.34410(11) 0.72504(8) 0.60723(5) 0.0143(3) Uani 1 1 d . . . . .
C102 C 0.33410(11) 0.73462(8) 0.65608(5) 0.0142(3) Uani 1 1 d . . . . .
C103 C 0.24694(11) 0.77302(9) 0.67057(5) 0.0166(3) Uani 1 1 d . . . . .
H103 H 0.188386 0.796320 0.649121 0.020 Uiso 1 1 calc R U . . .
C104 C 0.26430(11) 0.76962(9) 0.72037(6) 0.0174(3) Uani 1 1 d . . . . .
H104 H 0.219699 0.789400 0.740511 0.021 Uiso 1 1 calc R U . . .
C105 C 0.36308(11) 0.73039(8) 0.73728(5) 0.0141(3) Uani 1 1 d . . . . .
C106 C 0.40954(11) 0.71729(8) 0.78681(5) 0.0142(3) Uani 1 1 d . . . . .
C107 C 0.50904(11) 0.68479(8) 0.80307(5) 0.0138(3) Uani 1 1 d . . . . .
C108 C 0.56222(11) 0.68029(9) 0.85420(5) 0.0164(3) Uani 1 1 d . . . . .
H108 H 0.536657 0.698456 0.881894 0.020 Uiso 1 1 calc R U . . .
C109 C 0.65559(11) 0.64524(9) 0.85524(5) 0.0163(3) Uani 1 1 d . . . . .
H109 H 0.708122 0.634353 0.883791 0.020 Uiso 1 1 calc R U . . .
C110 C 0.66008(11) 0.62768(8) 0.80498(5) 0.0133(3) Uani 1 1 d . . . . .
C111 C 0.74344(11) 0.58921(8) 0.79099(5) 0.0136(3) Uani 1 1 d . . . . .
C112 C 0.74978(11) 0.57492(8) 0.74225(5) 0.0141(3) Uani 1 1 d . . . . .
C113 C 0.83166(11) 0.52927(9) 0.72818(5) 0.0170(3) Uani 1 1 d . . . . .
H113 H 0.888824 0.504510 0.749769 0.020 Uiso 1 1 calc R U . . .
C114 C 0.81126(11) 0.52851(9) 0.67815(5) 0.0175(3) Uani 1 1 d . . . . .
H114 H 0.851318 0.502609 0.657957 0.021 Uiso 1 1 calc R U . . .
C115 C 0.71749(11) 0.57429(8) 0.66115(5) 0.0142(3) Uani 1 1 d . . . . .
C116 C 0.67246(11) 0.58853(8) 0.61134(5) 0.0143(3) Uani 1 1 d . . . . .
C117 C 0.57730(11) 0.62701(8) 0.59456(5) 0.0144(3) Uani 1 1 d . . . . .
C118 C 0.53081(11) 0.64208(9) 0.54340(5) 0.0175(3) Uani 1 1 d . . . . .
H118 H 0.558894 0.627822 0.515668 0.021 Uiso 1 1 calc R U . . .
C119 C 0.43948(12) 0.68042(9) 0.54228(5) 0.0175(3) Uani 1 1 d . . . . .
H119 H 0.391262 0.697906 0.513633 0.021 Uiso 1 1 calc R U . . .
C120 C 0.42942(11) 0.68960(8) 0.59279(5) 0.0142(3) Uani 1 1 d . . . . .
C121 C 0.25451(11) 0.75269(9) 0.56784(5) 0.0155(3) Uani 1 1 d . . . . .
C122 C 0.26116(12) 0.82060(9) 0.53966(5) 0.0179(3) Uani 1 1 d . . . . .
H122 H 0.324765 0.849490 0.544535 0.021 Uiso 1 1 calc R U . . .
C123 C 0.17562(13) 0.84647(9) 0.50447(5) 0.0203(3) Uani 1 1 d . . . . .
H123 H 0.181138 0.893106 0.485717 0.024 Uiso 1 1 calc R U . . .
C124 C 0.08271(13) 0.80493(10) 0.49655(6) 0.0225(3) Uani 1 1 d . . . . .
H124 H 0.024444 0.822724 0.472466 0.027 Uiso 1 1 calc R U . . .
C125 C 0.07537(13) 0.73695(10) 0.52415(6) 0.0258(3) Uani 1 1 d . . . . .
H125 H 0.011860 0.707887 0.518827 0.031 Uiso 1 1 calc R U . . .
C126 C 0.16031(12) 0.71123(9) 0.55945(6) 0.0215(3) Uani 1 1 d . . . . .
H126 H 0.154254 0.664691 0.578195 0.026 Uiso 1 1 calc R U . . .
C127 C 0.35236(11) 0.73907(9) 0.82629(5) 0.0161(3) Uani 1 1 d . . . . .
C128 C 0.32746(12) 0.81765(9) 0.83515(6) 0.0208(3) Uani 1 1 d . . . . .
H128 H 0.340924 0.858778 0.813748 0.025 Uiso 1 1 calc R U . . .
C129 C 0.28305(13) 0.83641(11) 0.87505(6) 0.0265(4) Uani 1 1 d . . . . .
H129 H 0.267533 0.890369 0.881011 0.032 Uiso 1 1 calc R U . . .
C130 C 0.26124(12) 0.77721(12) 0.90617(6) 0.0276(4) Uani 1 1 d . . . . .
H130 H 0.231551 0.790432 0.933588 0.033 Uiso 1 1 calc R U . . .
C131 C 0.28300(13) 0.69861(11) 0.89705(6) 0.0256(3) Uani 1 1 d . . . . .
H131 H 0.267043 0.657518 0.917868 0.031 Uiso 1 1 calc R U . . .
C132 C 0.32830(12) 0.67975(10) 0.85735(6) 0.0205(3) Uani 1 1 d . . . . .
H132 H 0.343030 0.625645 0.851337 0.025 Uiso 1 1 calc R U . . .
C133 C 0.83154(11) 0.56187(8) 0.83107(5) 0.0146(3) Uani 1 1 d . . . . .
C134 C 0.92191(12) 0.60747(9) 0.84362(6) 0.0188(3) Uani 1 1 d . . . . .
H134 H 0.927840 0.655471 0.826212 0.023 Uiso 1 1 calc R U . . .
C135 C 1.00345(12) 0.58330(10) 0.88139(6) 0.0232(3) Uani 1 1 d . . . . .
H135 H 1.064415 0.615189 0.890004 0.028 Uiso 1 1 calc R U . . .
C136 C 0.99617(13) 0.51275(10) 0.90660(6) 0.0242(3) Uani 1 1 d . . . . .
H136 H 1.052068 0.496194 0.932374 0.029 Uiso 1 1 calc R U . . .
C137 C 0.90719(13) 0.46665(10) 0.89403(6) 0.0241(3) Uani 1 1 d . . . . .
H137 H 0.902165 0.418136 0.911068 0.029 Uiso 1 1 calc R U . . .
C138 C 0.82495(12) 0.49109(9) 0.85650(6) 0.0197(3) Uani 1 1 d . . . . .
H138 H 0.763894 0.459245 0.848169 0.024 Uiso 1 1 calc R U . . .
C139 C 0.73308(11) 0.55890(9) 0.57483(5) 0.0152(3) Uani 1 1 d . . . . .
C140 C 0.83415(12) 0.58711(9) 0.57711(6) 0.0196(3) Uani 1 1 d . . . . .
H140 H 0.859909 0.630042 0.598630 0.023 Uiso 1 1 calc R U . . .
C141 C 0.89750(12) 0.55321(10) 0.54830(6) 0.0233(3) Uani 1 1 d . . . . .
H141 H 0.966512 0.572328 0.550704 0.028 Uiso 1 1 calc R U . . .
C142 C 0.86014(13) 0.49168(10) 0.51616(6) 0.0235(3) Uani 1 1 d . . . . .
H142 H 0.903953 0.467544 0.497081 0.028 Uiso 1 1 calc R U . . .
C143 C 0.75840(13) 0.46533(9) 0.51187(6) 0.0219(3) Uani 1 1 d . . . . .
H143 H 0.731745 0.424367 0.488963 0.026 Uiso 1 1 calc R U . . .
C144 C 0.69540(12) 0.49874(9) 0.54102(5) 0.0178(3) Uani 1 1 d . . . . .
H144 H 0.625850 0.480350 0.537863 0.021 Uiso 1 1 calc R U . . .
C31 C 0.38831(16) 0.08254(11) 0.53050(6) 0.0314(4) Uani 1 1 d . . . . .
C32 C 0.29029(17) 0.05212(11) 0.53105(7) 0.0356(4) Uani 1 1 d . . . . .
H32 H 0.284753 0.001555 0.545735 0.043 Uiso 1 1 calc R U . . .
C33 C 0.20072(17) 0.09357(13) 0.51078(7) 0.0388(5) Uani 1 1 d . . . . .
H33 H 0.134540 0.071458 0.511706 0.047 Uiso 1 1 calc R U . . .
C34 C 0.20681(17) 0.16726(13) 0.48909(7) 0.0386(5) Uani 1 1 d . . . . .
H34 H 0.145208 0.195934 0.475098 0.046 Uiso 1 1 calc R U . . .
C35 C 0.30384(17) 0.19862(12) 0.48804(7) 0.0372(4) Uani 1 1 d . . . . .
H35 H 0.309002 0.249172 0.473278 0.045 Uiso 1 1 calc R U . . .
C36 C 0.39328(16) 0.15661(12) 0.50840(7) 0.0334(4) Uani 1 1 d . . . . .
H36 H 0.459374 0.178696 0.507280 0.040 Uiso 1 1 calc R U . . .
C37 C 0.48508(19) 0.03893(14) 0.55562(8) 0.0469(5) Uani 1 1 d . . . . .
H37A H 0.496617 0.047156 0.591416 0.070 Uiso 1 1 calc R U . . .
H37B H 0.545032 0.059333 0.543522 0.070 Uiso 1 1 calc R U . . .
H37C H 0.476722 -0.018145 0.548290 0.070 Uiso 1 1 calc R U . . .

loop_
_atom_site_aniso_label
_atom_site_aniso_U_11
_atom_site_aniso_U_22
_atom_site_aniso_U_33
_atom_site_aniso_U_23
_atom_site_aniso_U_13
_atom_site_aniso_U_12
Cs21 0.01359(4) 0.01594(4) 0.02076(5) 0.00056(3) -0.00059(3) 0.00064(3)
O201 0.0174(5) 0.0215(5) 0.0371(7) -0.0030(5) 0.0039(5) -0.0022(5)
O202 0.0247(6) 0.0280(6) 0.0263(6) -0.0055(5) -0.0068(5) 0.0037(5)
O203 0.0343(7) 0.0192(5) 0.0350(7) -0.0033(5) 0.0094(5) -0.0030(5)
O204 0.0206(6) 0.0232(6) 0.0326(6) 0.0043(5) 0.0044(5) 0.0051(5)
O205 0.0262(6) 0.0273(6) 0.0352(7) 0.0040(5) -0.0109(5) -0.0018(5)
O206 0.0208(6) 0.0179(5) 0.0583(9) 0.0032(6) 0.0004(6) 0.0039(5)
N201 0.0367(8) 0.0171(6) 0.0248(7) -0.0001(5) 0.0087(6) -0.0068(6)
N202 0.0307(8) 0.0184(6) 0.0330(8) -0.0039(6) 0.0130(6) -0.0035(6)
C201 0.0425(10) 0.0208(8) 0.0359(10) -0.0059(7) 0.0210(8) -0.0050(7)
C202 0.0263(9) 0.0260(8) 0.0521(12) -0.0038(8) 0.0196(8) -0.0013(7)
C203 0.0175(8) 0.0226(8) 0.0500(11) -0.0059(8) -0.0019(7) -0.0037(7)
C204 0.0214(8) 0.0285(9) 0.0414(11) -0.0061(8) -0.0134(7) 0.0031(7)
C205 0.0473(12) 0.0342(10) 0.0214(9) -0.0027(7) -0.0048(8) -0.0034(9)
C206 0.0501(12) 0.0269(8) 0.0251(9) -0.0034(7) 0.0107(8) -0.0063(8)
C207 0.0550(12) 0.0213(8) 0.0304(9) 0.0006(7) 0.0194(9) -0.0093(8)
C208 0.0442(11) 0.0193(7) 0.0299(9) 0.0030(7) 0.0123(8) -0.0077(7)
C209 0.0369(10) 0.0172(7) 0.0353(9) 0.0006(7) 0.0141(8) -0.0042(7)
C210 0.0207(8) 0.0244(8) 0.0379(10) -0.0032(7) 0.0080(7) -0.0051(7)
C211 0.0199(7) 0.0202(7) 0.0275(8) -0.0017(6) 0.0036(6) -0.0008(6)
C212 0.0429(10) 0.0218(8) 0.0307(9) -0.0072(7) 0.0151(8) -0.0073(8)
C213 0.0511(12) 0.0223(8) 0.0209(8) -0.0012(6) 0.0012(8) -0.0115(8)
C214 0.0501(12) 0.0262(9) 0.0302(10) 0.0074(8) -0.0138(8) -0.0083(9)
C215 0.0203(8) 0.0301(9) 0.0590(13) 0.0179(9) -0.0146(8) -0.0030(7)
C216 0.0219(9) 0.0213(8) 0.0719(15) 0.0117(9) -0.0041(9) 0.0044(7)
C217 0.0233(9) 0.0200(8) 0.0760(15) -0.0018(9) 0.0202(9) 0.0023(7)
C218 0.0349(10) 0.0216(8) 0.0598(13) -0.0028(8) 0.0289(10) -0.0013(7)
Ni11 0.00971(8) 0.01330(8) 0.01028(8) 0.00105(6) 0.00085(6) 0.00006(6)
N101 0.0119(5) 0.0149(5) 0.0125(5) 0.0007(4) 0.0012(4) 0.0001(4)
N102 0.0108(5) 0.0145(5) 0.0125(5) 0.0008(4) 0.0016(4) 0.0000(4)
N103 0.0111(5) 0.0167(5) 0.0113(5) 0.0009(4) 0.0015(4) -0.0005(4)
N104 0.0120(5) 0.0164(5) 0.0126(5) 0.0009(4) 0.0016(4) 0.0002(5)
C101 0.0123(6) 0.0144(6) 0.0147(6) 0.0021(5) -0.0004(5) -0.0016(5)
C102 0.0113(6) 0.0141(6) 0.0157(6) 0.0008(5) -0.0002(5) 0.0001(5)
C103 0.0117(6) 0.0183(7) 0.0185(7) 0.0010(6) 0.0004(5) 0.0019(5)
C104 0.0119(6) 0.0201(7) 0.0199(7) -0.0013(6) 0.0026(5) 0.0012(5)
C105 0.0117(6) 0.0154(6) 0.0151(6) 0.0003(5) 0.0025(5) -0.0008(5)
C106 0.0137(6) 0.0146(6) 0.0146(6) -0.0001(5) 0.0037(5) -0.0009(5)
C107 0.0145(6) 0.0148(6) 0.0121(6) 0.0003(5) 0.0028(5) -0.0010(5)
C108 0.0170(7) 0.0193(7) 0.0130(6) 0.0000(5) 0.0033(5) 0.0001(6)
C109 0.0167(7) 0.0189(7) 0.0123(6) 0.0015(5) 0.0009(5) 0.0000(6)
C110 0.0132(6) 0.0140(6) 0.0119(6) 0.0014(5) 0.0008(5) -0.0012(5)
C111 0.0125(6) 0.0149(6) 0.0121(6) 0.0018(5) -0.0004(5) -0.0003(5)
C112 0.0113(6) 0.0156(6) 0.0145(6) 0.0007(5) 0.0011(5) -0.0007(5)
C113 0.0135(6) 0.0203(7) 0.0162(7) 0.0007(5) 0.0011(5) 0.0041(6)
C114 0.0147(7) 0.0208(7) 0.0167(7) -0.0016(6) 0.0025(5) 0.0032(6)
C115 0.0124(6) 0.0164(6) 0.0137(6) -0.0002(5) 0.0024(5) -0.0010(5)
C116 0.0131(6) 0.0161(6) 0.0140(6) -0.0002(5) 0.0036(5) -0.0015(5)
C117 0.0128(6) 0.0173(6) 0.0131(6) 0.0006(5) 0.0024(5) -0.0022(5)
C118 0.0176(7) 0.0225(7) 0.0120(6) 0.0012(5) 0.0025(5) 0.0001(6)
C119 0.0169(7) 0.0211(7) 0.0129(6) 0.0019(5) -0.0001(5) -0.0002(6)
C120 0.0133(6) 0.0153(6) 0.0130(6) 0.0011(5) 0.0006(5) -0.0011(5)
C121 0.0150(6) 0.0175(6) 0.0126(6) 0.0002(5) -0.0001(5) 0.0031(5)
C122 0.0178(7) 0.0195(7) 0.0163(7) 0.0012(6) 0.0034(5) 0.0012(6)
C123 0.0252(8) 0.0214(7) 0.0141(7) 0.0039(6) 0.0040(6) 0.0066(6)
C124 0.0207(7) 0.0281(8) 0.0149(7) 0.0013(6) -0.0044(6) 0.0074(6)
C125 0.0177(7) 0.0269(8) 0.0276(8) 0.0009(7) -0.0072(6) -0.0022(6)
C126 0.0185(7) 0.0199(7) 0.0230(8) 0.0047(6) -0.0028(6) -0.0007(6)
C127 0.0114(6) 0.0226(7) 0.0137(6) -0.0023(5) 0.0010(5) 0.0004(6)
C128 0.0173(7) 0.0229(7) 0.0200(7) -0.0021(6) -0.0007(6) 0.0037(6)
C129 0.0208(8) 0.0328(9) 0.0232(8) -0.0099(7) -0.0017(6) 0.0097(7)
C130 0.0173(7) 0.0483(10) 0.0166(7) -0.0090(7) 0.0023(6) 0.0064(7)
C131 0.0197(7) 0.0402(9) 0.0179(7) 0.0002(7) 0.0064(6) -0.0020(7)
C132 0.0188(7) 0.0247(7) 0.0189(7) -0.0018(6) 0.0058(6) -0.0009(6)
C133 0.0141(6) 0.0178(6) 0.0109(6) 0.0004(5) 0.0002(5) 0.0032(5)
C134 0.0176(7) 0.0189(7) 0.0180(7) 0.0002(6) -0.0004(6) 0.0004(6)
C135 0.0173(7) 0.0279(8) 0.0210(8) -0.0046(6) -0.0035(6) 0.0012(6)
C136 0.0221(8) 0.0323(8) 0.0145(7) -0.0007(6) -0.0041(6) 0.0110(7)
C137 0.0273(8) 0.0250(8) 0.0188(7) 0.0066(6) 0.0024(6) 0.0067(7)
C138 0.0181(7) 0.0213(7) 0.0184(7) 0.0036(6) 0.0011(6) 0.0012(6)
C139 0.0151(6) 0.0183(6) 0.0123(6) 0.0024(5) 0.0033(5) 0.0024(5)
C140 0.0178(7) 0.0222(7) 0.0195(7) -0.0029(6) 0.0056(6) -0.0023(6)
C141 0.0180(7) 0.0308(8) 0.0234(8) 0.0006(7) 0.0096(6) -0.0009(6)
C142 0.0270(8) 0.0275(8) 0.0197(7) 0.0012(6) 0.0129(6) 0.0044(7)
C143 0.0289(8) 0.0220(7) 0.0155(7) -0.0021(6) 0.0063(6) -0.0001(6)
C144 0.0192(7) 0.0210(7) 0.0132(6) 0.0014(5) 0.0030(5) -0.0011(6)
C31 0.0455(11) 0.0310(9) 0.0181(8) -0.0083(7) 0.0078(7) -0.0014(8)
C32 0.0571(13) 0.0282(9) 0.0226(9) -0.0076(7) 0.0110(8) -0.0120(9)
C33 0.0408(11) 0.0520(12) 0.0253(9) -0.0152(9) 0.0106(8) -0.0186(10)
C34 0.0380(11) 0.0506(12) 0.0253(9) -0.0073(8) 0.0024(8) -0.0004(9)
C35 0.0497(12) 0.0355(10) 0.0263(9) 0.0022(8) 0.0077(8) -0.0055(9)
C36 0.0387(10) 0.0382(10) 0.0248(9) -0.0039(8) 0.0103(8) -0.0091(8)
C37 0.0604(14) 0.0454(12) 0.0325(11) -0.0088(9) 0.0046(10) 0.0133(11)

loop_
_atom_type_symbol
_atom_type_description
_atom_type_scat_dispersion_real
_atom_type_scat_dispersion_imag
_atom_type_scat_source
C C 0.0033 0.0016 'International Tables Vol C Tables 4.2.6.8 and 6.1.1.4'
H H 0.0000 0.0000 'International Tables Vol C Tables 4.2.6.8 and 6.1.1.4'
Cs Cs -0.3680 2.1192 'International Tables Vol C Tables 4.2.6.8 and 6.1.1.4'
N N 0.0061 0.0033 'International Tables Vol C Tables 4.2.6.8 and 6.1.1.4'
Ni Ni 0.3393 1.1124 'International Tables Vol C Tables 4.2.6.8 and 6.1.1.4'
O O 0.0106 0.0060 'International Tables Vol C Tables 4.2.6.8 and 6.1.1.4'

loop_
_exptl_crystal_face_index_h
_exptl_crystal_face_index_k
_exptl_crystal_face_index_l
_exptl_crystal_face_perp_dist
0 0 1 0.1559
0 0 -1 0.1001
0 -1 0 0.1105
1 2 -1 0.1006
-2 0 1 0.1805
-1 2 0 0.2056
0 1 1 0.1057
2 -1 0 0.2556
1 0 -2 0.2087
0 -1 1 0.0928

loop_
_geom_angle_atom_site_label_1
_geom_angle_atom_site_label_2
_geom_angle_atom_site_label_3
_geom_angle
_geom_angle_site_symmetry_1
_geom_angle_site_symmetry_3
_geom_angle_publ_flag
O201 Cs21 N201 59.23(4) . . ?
O201 Cs21 N202 109.00(4) . . ?
O201 Cs21 N102 118.14(3) . . ?
O202 Cs21 O201 56.64(3) . . ?
O202 Cs21 O205 145.19(3) . . ?
O202 Cs21 O206 113.69(4) . . ?
O202 Cs21 N201 111.53(4) . . ?
O202 Cs21 N202 56.02(4) . . ?
O202 Cs21 N102 118.32(3) . . ?
O205 Cs21 O201 114.03(4) . . ?
O205 Cs21 O206 56.57(4) . . ?
O205 Cs21 N201 56.22(4) . . ?
O205 Cs21 N202 107.91(4) . . ?
O205 Cs21 N102 95.93(3) . . ?
O206 Cs21 O201 151.77(3) . . ?
O206 Cs21 N201 110.93(4) . . ?
O206 Cs21 N202 57.99(4) . . ?
O206 Cs21 N102 90.00(3) . . ?
N201 Cs21 N202 136.73(4) . . ?
N201 Cs21 N102 110.62(3) . . ?
N202 Cs21 N102 110.99(3) . . ?
C202 O201 Cs21 115.41(10) . . ?
C202 O201 C203 112.16(14) . . ?
C203 O201 Cs21 106.97(9) . . ?
C204 O202 Cs21 121.98(10) . . ?
C205 O202 Cs21 123.24(11) . . ?
C205 O202 C204 114.34(14) . . ?
C208 O203 C209 110.80(14) . . ?
C211 O204 C210 112.34(12) . . ?
C214 O205 Cs21 115.99(10) . . ?
C214 O205 C215 114.59(15) . . ?
C215 O205 Cs21 116.20(11) . . ?
C216 O206 Cs21 118.05(12) . . ?
C216 O206 C217 111.93(14) . . ?
C217 O206 Cs21 119.35(11) . . ?
C201 N201 Cs21 96.69(9) . . ?
C201 N201 C207 112.17(15) . . ?
C201 N201 C213 110.50(14) . . ?
C207 N201 Cs21 133.11(10) . . ?
C207 N201 C213 111.71(15) . . ?
C213 N201 Cs21 89.86(10) . . ?
C206 N202 Cs21 97.59(9) . . ?
C206 N202 C212 113.64(15) . . ?
C212 N202 Cs21 124.12(10) . . ?
C218 N202 Cs21 98.87(10) . . ?
C218 N202 C206 110.23(14) . . ?
C218 N202 C212 110.80(14) . . ?
Cs21 C201 H20A 163.8 . . ?
Cs21 C201 H20B 68.8 . . ?
N201 C201 Cs21 59.76(8) . . ?
N201 C201 H20A 108.9 . . ?
N201 C201 H20B 108.9 . . ?
N201 C201 C202 113.46(14) . . ?
H20A C201 H20B 107.7 . . ?
C202 C201 Cs21 86.94(10) . . ?
C202 C201 H20A 108.9 . . ?
C202 C201 H20B 108.9 . . ?
Cs21 C202 H20C 142.8 . . ?
Cs21 C202 H20D 106.7 . . ?
O201 C202 Cs21 45.14(7) . . ?
O201 C202 C201 111.00(14) . . ?
O201 C202 H20C 109.4 . . ?
O201 C202 H20D 109.4 . . ?
C201 C202 Cs21 70.11(9) . . ?
C201 C202 H20C 109.4 . . ?
C201 C202 H20D 109.4 . . ?
H20C C202 H20D 108.0 . . ?
Cs21 C203 H20E 78.9 . . ?
Cs21 C203 H20F 160.5 . . ?
O201 C203 Cs21 51.46(7) . . ?
O201 C203 H20E 109.5 . . ?
O201 C203 H20F 109.5 . . ?
O201 C203 C204 110.83(14) . . ?
H20E C203 H20F 108.1 . . ?
C204 C203 Cs21 84.12(10) . . ?
C204 C203 H20E 109.5 . . ?
C204 C203 H20F 109.5 . . ?
Cs21 C204 H20G 109.8 . . ?
Cs21 C204 H20H 138.1 . . ?
O202 C204 Cs21 39.81(7) . . ?
O202 C204 C203 110.18(14) . . ?
O202 C204 H20G 109.6 . . ?
O202 C204 H20H 109.6 . . ?
C203 C204 Cs21 73.26(9) . . ?
C203 C204 H20G 109.6 . . ?
C203 C204 H20H 109.6 . . ?
H20G C204 H20H 108.1 . . ?
Cs21 C205 H20I 121.9 . . ?
Cs21 C205 H20J 126.7 . . ?
O202 C205 Cs21 39.01(8) . . ?
O202 C205 H20I 109.7 . . ?
O202 C205 H20J 109.7 . . ?
O202 C205 C206 109.83(15) . . ?
H20I C205 H20J 108.2 . . ?
C206 C205 Cs21 70.91(9) . . ?
C206 C205 H20I 109.7 . . ?
C206 C205 H20J 109.7 . . ?
Cs21 C206 H20K 70.4 . . ?
Cs21 C206 H20L 164.3 . . ?
N202 C206 Cs21 59.11(8) . . ?
N202 C206 C205 114.06(15) . . ?
N202 C206 H20K 108.7 . . ?
N202 C206 H20L 108.7 . . ?
C205 C206 Cs21 86.29(10) . . ?
C205 C206 H20K 108.7 . . ?
C205 C206 H20L 108.7 . . ?
H20K C206 H20L 107.6 . . ?
N201 C207 H20M 108.9 . . ?
N201 C207 H20N 108.9 . . ?
N201 C207 C208 113.30(14) . . ?
H20M C207 H20N 107.7 . . ?
C208 C207 H20M 108.9 . . ?
C208 C207 H20N 108.9 . . ?
O203 C208 C207 109.14(16) . . ?
O203 C208 H20O 109.9 . . ?
O203 C208 H20P 109.9 . . ?
C207 C208 H20O 109.9 . . ?
C207 C208 H20P 109.9 . . ?
H20O C208 H20P 108.3 . . ?
O203 C209 H20Q 109.7 . . ?
O203 C209 H20R 109.7 . . ?
O203 C209 C210 109.84(15) . . ?
H20Q C209 H20R 108.2 . . ?
C210 C209 H20Q 109.7 . . ?
C210 C209 H20R 109.7 . . ?
O204 C210 C209 114.85(14) . . ?
O204 C210 H21A 108.6 . . ?
O204 C210 H21B 108.6 . . ?
C209 C210 H21A 108.6 . . ?
C209 C210 H21B 108.6 . . ?
H21A C210 H21B 107.5 . . ?
O204 C211 H21C 109.9 . . ?
O204 C211 H21D 109.9 . . ?
O204 C211 C212 109.13(14) . . ?
H21C C211 H21D 108.3 . . ?
C212 C211 H21C 109.9 . . ?
C212 C211 H21D 109.9 . . ?
N202 C212 C211 113.63(14) . . ?
N202 C212 H21E 108.8 . . ?
N202 C212 H21F 108.8 . . ?
C211 C212 H21E 108.8 . . ?
C211 C212 H21F 108.8 . . ?
H21E C212 H21F 107.7 . . ?
Cs21 C213 H21G 61.9 . . ?
Cs21 C213 H21H 162.0 . . ?
N201 C213 Cs21 65.18(8) . . ?
N201 C213 H21G 108.4 . . ?
N201 C213 H21H 108.4 . . ?
N201 C213 C214 115.43(14) . . ?
H21G C213 H21H 107.5 . . ?
C214 C213 Cs21 89.17(11) . . ?
C214 C213 H21G 108.4 . . ?
C214 C213 H21H 108.4 . . ?
Cs21 C214 H21I 134.0 . . ?
Cs21 C214 H21J 116.2 . . ?
O205 C214 Cs21 44.39(8) . . ?
O205 C214 C213 110.64(14) . . ?
O205 C214 H21I 109.5 . . ?
O205 C214 H21J 109.5 . . ?
C213 C214 Cs21 67.29(9) . . ?
C213 C214 H21I 109.5 . . ?
C213 C214 H21J 109.5 . . ?
H21I C214 H21J 108.1 . . ?
Cs21 C215 H21K 89.8 . . ?
Cs21 C215 H21L 153.2 . . ?
O205 C215 Cs21 44.07(8) . . ?
O205 C215 H21K 109.8 . . ?
O205 C215 H21L 109.8 . . ?
O205 C215 C216 109.59(15) . . ?
H21K C215 H21L 108.2 . . ?
C216 C215 Cs21 80.97(10) . . ?
C216 C215 H21K 109.8 . . ?
C216 C215 H21L 109.8 . . ?
Cs21 C216 H21M 97.5 . . ?
Cs21 C216 H21N 148.9 . . ?
O206 C216 Cs21 43.03(8) . . ?
O206 C216 C215 110.22(15) . . ?
O206 C216 H21M 109.6 . . ?
O206 C216 H21N 109.6 . . ?
C215 C216 Cs21 76.69(10) . . ?
C215 C216 H21M 109.6 . . ?
C215 C216 H21N 109.6 . . ?
H21M C216 H21N 108.1 . . ?
Cs21 C217 H21O 140.9 . . ?
Cs21 C217 H21P 107.7 . . ?
O206 C217 Cs21 42.00(7) . . ?
O206 C217 H21O 109.8 . . ?
O206 C217 H21P 109.8 . . ?
O206 C217 C218 109.51(14) . . ?
H21O C217 H21P 108.2 . . ?
C218 C217 Cs21 71.35(9) . . ?
C218 C217 H21O 109.8 . . ?
C218 C217 H21P 109.8 . . ?
Cs21 C218 H21Q 164.0 . . ?
Cs21 C218 H21R 71.4 . . ?
N202 C218 Cs21 58.13(8) . . ?
N202 C218 C217 113.42(15) . . ?
N202 C218 H21Q 108.9 . . ?
N202 C218 H21R 108.9 . . ?
C217 C218 Cs21 86.01(11) . . ?
C217 C218 H21Q 108.9 . . ?
C217 C218 H21R 108.9 . . ?
H21Q C218 H21R 107.7 . . ?
N101 Ni11 Cs21 97.32(3) . . ?
N101 Ni11 N102 89.95(5) . . ?
N101 Ni11 N103 179.60(5) . . ?
N101 Ni11 N104 90.47(5) . . ?
N102 Ni11 Cs21 57.10(3) . . ?
N102 Ni11 N103 89.68(5) . . ?
N102 Ni11 N104 179.39(5) . . ?
N103 Ni11 Cs21 82.60(3) . . ?
N103 Ni11 N104 89.90(5) . . ?
N104 Ni11 Cs21 122.40(3) . . ?
C102 N101 Ni11 127.06(9) . . ?
C105 N101 Ni11 127.74(9) . . ?
C105 N101 C102 105.18(11) . . ?
Ni11 N102 Cs21 92.01(4) . . ?
C107 N102 Cs21 94.24(8) . . ?
C107 N102 Ni11 127.28(9) . . ?
C107 N102 C110 105.03(11) . . ?
C110 N102 Cs21 79.01(7) . . ?
C110 N102 Ni11 127.52(9) . . ?
C112 N103 Ni11 127.28(9) . . ?
C115 N103 Ni11 127.28(9) . . ?
C115 N103 C112 105.06(11) . . ?
C117 N104 Ni11 127.54(10) . . ?
C120 N104 Ni11 127.15(9) . . ?
C120 N104 C117 105.32(11) . . ?
C102 C101 C120 124.85(13) . . ?
C102 C101 C121 116.68(12) . . ?
C120 C101 C121 118.44(12) . . ?
N101 C102 C101 125.39(13) . . ?
N101 C102 C103 110.25(12) . . ?
C101 C102 C103 124.36(13) . . ?
C102 C103 H103 126.5 . . ?
C104 C103 C102 107.05(13) . . ?
C104 C103 H103 126.5 . . ?
C103 C104 H104 126.4 . . ?
C103 C104 C105 107.24(12) . . ?
C105 C104 H104 126.4 . . ?
N101 C105 C104 110.27(12) . . ?
N101 C105 C106 125.19(13) . . ?
C106 C105 C104 124.54(13) . . ?
C105 C106 C107 124.15(13) . . ?
C105 C106 C127 119.81(12) . . ?
C107 C106 C127 116.04(12) . . ?
N102 C107 Cs21 63.62(7) . . ?
N102 C107 C106 125.41(13) . . ?
N102 C107 C108 110.43(12) . . ?
C106 C107 Cs21 113.69(9) . . ?
C106 C107 C108 124.14(13) . . ?
C108 C107 Cs21 88.48(8) . . ?
Cs21 C108 H108 123.8 . . ?
C107 C108 Cs21 69.78(8) . . ?
C107 C108 H108 126.5 . . ?
C109 C108 Cs21 71.52(8) . . ?
C109 C108 C107 106.94(12) . . ?
C109 C108 H108 126.5 . . ?
Cs21 C109 H109 113.8 . . ?
C108 C109 Cs21 88.12(9) . . ?
C108 C109 H109 126.5 . . ?
C108 C109 C110 106.96(13) . . ?
C110 C109 Cs21 63.42(7) . . ?
C110 C109 H109 126.5 . . ?
N102 C110 Cs21 76.75(7) . . ?
N102 C110 C109 110.59(12) . . ?
N102 C110 C111 125.34(12) . . ?
C109 C110 Cs21 93.75(8) . . ?
C111 C110 Cs21 98.47(8) . . ?
C111 C110 C109 124.07(13) . . ?
C110 C111 Cs21 60.10(7) . . ?
C110 C111 C133 117.72(12) . . ?
C112 C111 Cs21 96.80(8) . . ?
C112 C111 C110 124.16(13) . . ?
C112 C111 C133 118.12(12) . . ?
C133 C111 Cs21 113.76(8) . . ?
N103 C112 C111 125.49(13) . . ?
N103 C112 C113 110.70(12) . . ?
C111 C112 C113 123.81(13) . . ?
C112 C113 H113 126.7 . . ?
C114 C113 C112 106.55(13) . . ?
C114 C113 H113 126.7 . . ?
C113 C114 H114 126.3 . . ?
C113 C114 C115 107.38(12) . . ?
C115 C114 H114 126.3 . . ?
N103 C115 C114 110.28(12) . . ?
N103 C115 C116 125.34(13) . . ?
C116 C115 C114 124.38(13) . . ?
C115 C116 C139 115.72(12) . . ?
C117 C116 C115 124.58(13) . . ?
C117 C116 C139 119.70(12) . . ?
N104 C117 C116 124.99(13) . . ?
N104 C117 C118 110.19(12) . . ?
C116 C117 C118 124.81(13) . . ?
C117 C118 H118 126.5 . . ?
C119 C118 C117 107.09(13) . . ?
C119 C118 H118 126.5 . . ?
C118 C119 H119 126.5 . . ?
C118 C119 C120 106.94(13) . . ?
C120 C119 H119 126.5 . . ?
N104 C120 C101 125.04(13) . . ?
N104 C120 C119 110.44(12) . . ?
C101 C120 C119 124.51(13) . . ?
C122 C121 C101 121.85(13) . . ?
C122 C121 C126 118.23(13) . . ?
C126 C121 C101 119.90(13) . . ?
C121 C122 H122 119.7 . . ?
C123 C122 C121 120.66(14) . . ?
C123 C122 H122 119.7 . . ?
C122 C123 H123 119.7 . . ?
C124 C123 C122 120.54(14) . . ?
C124 C123 H123 119.7 . . ?
C123 C124 H124 120.3 . . ?
C123 C124 C125 119.32(14) . . ?
C125 C124 H124 120.3 . . ?
C124 C125 H125 119.8 . . ?
C126 C125 C124 120.30(15) . . ?
C126 C125 H125 119.9 . . ?
C121 C126 H126 119.5 . . ?
C125 C126 C121 120.95(14) . . ?
C125 C126 H126 119.5 . . ?
C128 C127 C106 122.18(13) . . ?
C128 C127 C132 118.34(14) . . ?
C132 C127 C106 119.37(13) . . ?
C127 C128 H128 119.7 . . ?
C129 C128 C127 120.52(15) . . ?
C129 C128 H128 119.7 . . ?
C128 C129 H129 119.7 . . ?
C130 C129 C128 120.63(16) . . ?
C130 C129 H129 119.7 . . ?
C129 C130 H130 120.3 . . ?
C131 C130 C129 119.48(15) . . ?
C131 C130 H130 120.3 . . ?
C130 C131 H131 120.0 . . ?
C130 C131 C132 120.00(16) . . ?
C132 C131 H131 120.0 . . ?
C127 C132 H132 119.5 . . ?
C131 C132 C127 121.00(15) . . ?
C131 C132 H132 119.5 . . ?
C134 C133 C111 120.05(13) . . ?
C134 C133 C138 118.91(13) . . ?
C138 C133 C111 121.04(13) . . ?
C133 C134 H134 119.8 . . ?
C135 C134 C133 120.49(14) . . ?
C135 C134 H134 119.8 . . ?
C134 C135 H135 119.9 . . ?
C136 C135 C134 120.22(15) . . ?
C136 C135 H135 119.9 . . ?
C135 C136 H136 120.2 . . ?
C137 C136 C135 119.69(14) . . ?
C137 C136 H136 120.2 . . ?
C136 C137 H137 119.9 . . ?
C136 C137 C138 120.23(15) . . ?
C138 C137 H137 119.9 . . ?
C133 C138 H138 119.8 . . ?
C137 C138 C133 120.46(15) . . ?
C137 C138 H138 119.8 . . ?
C140 C139 C116 119.50(13) . . ?
C144 C139 C116 121.99(13) . . ?
C144 C139 C140 118.29(13) . . ?
C139 C140 H140 119.6 . . ?
C141 C140 C139 120.90(14) . . ?
C141 C140 H140 119.6 . . ?
C140 C141 H141 120.0 . . ?
C142 C141 C140 120.05(15) . . ?
C142 C141 H141 120.0 . . ?
C141 C142 H142 120.1 . . ?
C141 C142 C143 119.75(14) . . ?
C143 C142 H142 120.1 . . ?
C142 C143 H143 119.9 . . ?
C142 C143 C144 120.15(15) . . ?
C144 C143 H143 119.9 . . ?
C139 C144 H144 119.6 . . ?
C143 C144 C139 120.77(14) . . ?
C143 C144 H144 119.6 . . ?
C32 C31 C36 117.58(19) . . ?
C32 C31 C37 120.73(19) . . ?
C36 C31 C37 121.59(19) . . ?
C31 C32 H32 119.2 . . ?
C33 C32 C31 121.53(18) . . ?
C33 C32 H32 119.2 . . ?
C32 C33 H33 119.9 . . ?
C32 C33 C34 120.28(19) . . ?
C34 C33 H33 119.9 . . ?
C33 C34 H34 120.4 . . ?
C33 C34 C35 119.1(2) . . ?
C35 C34 H34 120.4 . . ?
C34 C35 H35 119.9 . . ?
C36 C35 C34 120.23(19) . . ?
C36 C35 H35 119.9 . . ?
C31 C36 H36 119.4 . . ?
C35 C36 C31 121.26(19) . . ?
C35 C36 H36 119.4 . . ?
C31 C37 H37A 109.5 . . ?
C31 C37 H37B 109.5 . . ?
C31 C37 H37C 109.5 . . ?
H37A C37 H37B 109.5 . . ?
H37A C37 H37C 109.5 . . ?
H37B C37 H37C 109.5 . . ?

loop_
_geom_bond_atom_site_label_1
_geom_bond_atom_site_label_2
_geom_bond_distance
_geom_bond_site_symmetry_2
_geom_bond_publ_flag
Cs21 O201 3.0418(11) . ?
Cs21 O202 2.9162(12) . ?
Cs21 O205 2.9510(12) . ?
Cs21 O206 2.9877(12) . ?
Cs21 N201 3.1750(14) . ?
Cs21 N202 3.1771(14) . ?
Cs21 N102 3.2797(12) . ?
O201 C202 1.428(2) . ?
O201 C203 1.430(2) . ?
O202 C204 1.424(2) . ?
O202 C205 1.413(2) . ?
O203 C208 1.422(2) . ?
O203 C209 1.423(2) . ?
O204 C210 1.423(2) . ?
O204 C211 1.4199(19) . ?
O205 C214 1.416(2) . ?
O205 C215 1.433(2) . ?
O206 C216 1.420(2) . ?
O206 C217 1.428(2) . ?
N201 C201 1.468(2) . ?
N201 C207 1.474(2) . ?
N201 C213 1.476(2) . ?
N202 C206 1.464(2) . ?
N202 C212 1.478(2) . ?
N202 C218 1.462(2) . ?
C201 H20A 0.9900 . ?
C201 H20B 0.9900 . ?
C201 C202 1.514(3) . ?
C202 H20C 0.9900 . ?
C202 H20D 0.9900 . ?
C203 H20E 0.9900 . ?
C203 H20F 0.9900 . ?
C203 C204 1.494(3) . ?
C204 H20G 0.9900 . ?
C204 H20H 0.9900 . ?
C205 H20I 0.9900 . ?
C205 H20J 0.9900 . ?
C205 C206 1.504(3) . ?
C206 H20K 0.9900 . ?
C206 H20L 0.9900 . ?
C207 H20M 0.9900 . ?
C207 H20N 0.9900 . ?
C207 C208 1.511(2) . ?
C208 H20O 0.9900 . ?
C208 H20P 0.9900 . ?
C209 H20Q 0.9900 . ?
C209 H20R 0.9900 . ?
C209 C210 1.506(3) . ?
C210 H21A 0.9900 . ?
C210 H21B 0.9900 . ?
C211 H21C 0.9900 . ?
C211 H21D 0.9900 . ?
C211 C212 1.517(2) . ?
C212 H21E 0.9900 . ?
C212 H21F 0.9900 . ?
C213 H21G 0.9900 . ?
C213 H21H 0.9900 . ?
C213 C214 1.515(3) . ?
C214 H21I 0.9900 . ?
C214 H21J 0.9900 . ?
C215 H21K 0.9900 . ?
C215 H21L 0.9900 . ?
C215 C216 1.487(3) . ?
C216 H21M 0.9900 . ?
C216 H21N 0.9900 . ?
C217 H21O 0.9900 . ?
C217 H21P 0.9900 . ?
C217 C218 1.502(3) . ?
C218 H21Q 0.9900 . ?
C218 H21R 0.9900 . ?
Ni11 N101 1.9970(12) . ?
Ni11 N102 2.0052(12) . ?
Ni11 N103 2.0061(12) . ?
Ni11 N104 2.0101(12) . ?
N101 C102 1.3859(18) . ?
N101 C105 1.3836(17) . ?
N102 C107 1.3798(17) . ?
N102 C110 1.3834(17) . ?
N103 C112 1.3867(17) . ?
N103 C115 1.3785(17) . ?
N104 C117 1.3849(18) . ?
N104 C120 1.3803(18) . ?
C101 C102 1.3953(19) . ?
C101 C120 1.3992(19) . ?
C101 C121 1.4976(19) . ?
C102 C103 1.4422(19) . ?
C103 H103 0.9500 . ?
C103 C104 1.350(2) . ?
C104 H104 0.9500 . ?
C104 C105 1.4409(19) . ?
C105 C106 1.3949(19) . ?
C106 C107 1.3988(19) . ?
C106 C127 1.4965(19) . ?
C107 C108 1.4411(19) . ?
C108 H108 0.9500 . ?
C108 C109 1.354(2) . ?
C109 H109 0.9500 . ?
C109 C110 1.4354(19) . ?
C110 C111 1.3943(19) . ?
C111 C112 1.3900(19) . ?
C111 C133 1.4947(19) . ?
C112 C113 1.4393(19) . ?
C113 H113 0.9500 . ?
C113 C114 1.354(2) . ?
C114 H114 0.9500 . ?
C114 C115 1.4425(19) . ?
C115 C116 1.4006(19) . ?
C116 C117 1.3953(19) . ?
C116 C139 1.4977(19) . ?
C117 C118 1.4407(19) . ?
C118 H118 0.9500 . ?
C118 C119 1.355(2) . ?
C119 H119 0.9500 . ?
C119 C120 1.4404(19) . ?
C121 C122 1.394(2) . ?
C121 C126 1.395(2) . ?
C122 H122 0.9500 . ?
C122 C123 1.391(2) . ?
C123 H123 0.9500 . ?
C123 C124 1.381(2) . ?
C124 H124 0.9500 . ?
C124 C125 1.387(2) . ?
C125 H125 0.9500 . ?
C125 C126 1.386(2) . ?
C126 H126 0.9500 . ?
C127 C128 1.392(2) . ?
C127 C132 1.394(2) . ?
C128 H128 0.9500 . ?
C128 C129 1.390(2) . ?
C129 H129 0.9500 . ?
C129 C130 1.384(3) . ?
C130 H130 0.9500 . ?
C130 C131 1.384(3) . ?
C131 H131 0.9500 . ?
C131 C132 1.392(2) . ?
C132 H132 0.9500 . ?
C133 C134 1.392(2) . ?
C133 C138 1.392(2) . ?
C134 H134 0.9500 . ?
C134 C135 1.389(2) . ?
C135 H135 0.9500 . ?
C135 C136 1.388(2) . ?
C136 H136 0.9500 . ?
C136 C137 1.382(2) . ?
C137 H137 0.9500 . ?
C137 C138 1.392(2) . ?
C138 H138 0.9500 . ?
C139 C140 1.397(2) . ?
C139 C144 1.394(2) . ?
C140 H140 0.9500 . ?
C140 C141 1.390(2) . ?
C141 H141 0.9500 . ?
C141 C142 1.383(2) . ?
C142 H142 0.9500 . ?
C142 C143 1.388(2) . ?
C143 H143 0.9500 . ?
C143 C144 1.390(2) . ?
C144 H144 0.9500 . ?
C31 C32 1.387(3) . ?
C31 C36 1.393(3) . ?
C31 C37 1.503(3) . ?
C32 H32 0.9500 . ?
C32 C33 1.379(3) . ?
C33 H33 0.9500 . ?
C33 C34 1.384(3) . ?
C34 H34 0.9500 . ?
C34 C35 1.384(3) . ?
C35 H35 0.9500 . ?
C35 C36 1.383(3) . ?
C36 H36 0.9500 . ?
C37 H37A 0.9800 . ?
C37 H37B 0.9800 . ?
C37 H37C 0.9800 . ?

loop_
_geom_torsion_atom_site_label_1
_geom_torsion_atom_site_label_2
_geom_torsion_atom_site_label_3
_geom_torsion_atom_site_label_4
_geom_torsion
_geom_torsion_site_symmetry_1
_geom_torsion_site_symmetry_2
_geom_torsion_site_symmetry_3
_geom_torsion_site_symmetry_4
_geom_torsion_publ_flag
Cs21 O201 C202 C201 -26.34(16) . . . . ?
Cs21 O201 C203 C204 63.70(14) . . . . ?
Cs21 O202 C204 C203 23.06(18) . . . . ?
Cs21 O202 C205 C206 3.9(2) . . . . ?
Cs21 O205 C214 C213 -12.95(18) . . . . ?
Cs21 O205 C215 C216 52.63(17) . . . . ?
Cs21 O206 C216 C215 41.05(18) . . . . ?
Cs21 O206 C217 C218 -25.76(17) . . . . ?
Cs21 N201 C201 C202 -71.31(14) . . . . ?
Cs21 N201 C207 C208 -12.6(3) . . . . ?
Cs21 N201 C213 C214 76.26(15) . . . . ?
Cs21 N202 C206 C205 69.54(15) . . . . ?
Cs21 N202 C212 C211 13.1(2) . . . . ?
Cs21 N202 C218 C217 -68.98(15) . . . . ?
Cs21 C201 C202 O201 19.54(12) . . . . ?
Cs21 C203 C204 O202 -15.18(12) . . . . ?
Cs21 C205 C206 N202 -53.68(12) . . . . ?
Cs21 C213 C214 O205 9.79(14) . . . . ?
Cs21 C215 C216 O206 -27.42(12) . . . . ?
Cs21 C217 C218 N202 52.62(12) . . . . ?
Cs21 N102 C107 C106 101.41(13) . . . . ?
Cs21 N102 C107 C108 -77.50(11) . . . . ?
Cs21 N102 C110 C109 89.04(10) . . . . ?
Cs21 N102 C110 C111 -91.06(13) . . . . ?
Cs21 C107 C108 C109 -62.27(11) . . . . ?
Cs21 C108 C109 C110 -61.44(9) . . . . ?
Cs21 C109 C110 N102 -77.25(10) . . . . ?
Cs21 C109 C110 C111 102.85(14) . . . . ?
Cs21 C110 C111 C112 -76.98(14) . . . . ?
Cs21 C110 C111 C133 102.87(11) . . . . ?
Cs21 C111 C112 N103 -53.36(14) . . . . ?
Cs21 C111 C112 C113 127.25(13) . . . . ?
Cs21 C111 C133 C134 -31.67(15) . . . . ?
Cs21 C111 C133 C138 148.15(11) . . . . ?
O201 C203 C204 Cs21 -44.82(11) . . . . ?
O201 C203 C204 O202 -60.00(18) . . . . ?
O202 C205 C206 Cs21 -2.61(13) . . . . ?
O202 C205 C206 N202 -56.3(2) . . . . ?
O203 C209 C210 O204 -64.13(19) . . . . ?
O204 C211 C212 N202 -85.18(18) . . . . ?
O205 C215 C216 Cs21 -34.03(11) . . . . ?
O205 C215 C216 O206 -61.5(2) . . . . ?
O206 C217 C218 Cs21 17.88(12) . . . . ?
O206 C217 C218 N202 70.50(19) . . . . ?
N201 C201 C202 Cs21 55.04(11) . . . . ?
N201 C201 C202 O201 74.58(18) . . . . ?
N201 C207 C208 O203 68.5(2) . . . . ?
N201 C213 C214 Cs21 -61.85(12) . . . . ?
N201 C213 C214 O205 -52.1(2) . . . . ?
C201 N201 C207 C208 -136.19(17) . . . . ?
C201 N201 C213 Cs21 97.09(12) . . . . ?
C201 N201 C213 C214 173.35(15) . . . . ?
C202 O201 C203 Cs21 127.50(14) . . . . ?
C202 O201 C203 C204 -168.80(14) . . . . ?
C203 O201 C202 Cs21 -122.85(14) . . . . ?
C203 O201 C202 C201 -149.20(14) . . . . ?
C204 O202 C205 Cs21 172.51(19) . . . . ?
C204 O202 C205 C206 176.43(15) . . . . ?
C205 O202 C204 Cs21 -172.61(19) . . . . ?
C205 O202 C204 C203 -149.56(15) . . . . ?
C206 N202 C212 C211 131.19(16) . . . . ?
C206 N202 C218 Cs21 -101.53(12) . . . . ?
C206 N202 C218 C217 -170.51(15) . . . . ?
C207 N201 C201 Cs21 142.27(14) . . . . ?
C207 N201 C201 C202 70.96(19) . . . . ?
C207 N201 C213 Cs21 -137.28(13) . . . . ?
C207 N201 C213 C214 -61.0(2) . . . . ?
C208 O203 C209 C210 171.96(14) . . . . ?
C209 O203 C208 C207 173.87(14) . . . . ?
C210 O204 C211 C212 -159.97(13) . . . . ?
C211 O204 C210 C209 -65.66(18) . . . . ?
C212 N202 C206 Cs21 -132.53(14) . . . . ?
C212 N202 C206 C205 -62.99(19) . . . . ?
C212 N202 C218 Cs21 131.80(14) . . . . ?
C212 N202 C218 C217 62.8(2) . . . . ?
C213 N201 C201 Cs21 -92.37(12) . . . . ?
C213 N201 C201 C202 -163.68(15) . . . . ?
C213 N201 C207 C208 99.11(19) . . . . ?
C214 O205 C215 Cs21 139.67(16) . . . . ?
C214 O205 C215 C216 -167.70(15) . . . . ?
C215 O205 C214 Cs21 -139.75(17) . . . . ?
C215 O205 C214 C213 -152.71(15) . . . . ?
C216 O206 C217 Cs21 -143.88(17) . . . . ?
C216 O206 C217 C218 -169.65(14) . . . . ?
C217 O206 C216 Cs21 144.40(16) . . . . ?
C217 O206 C216 C215 -174.55(15) . . . . ?
C218 N202 C206 Cs21 102.41(13) . . . . ?
C218 N202 C206 C205 171.95(15) . . . . ?
C218 N202 C212 C211 -104.05(18) . . . . ?
Ni11 N101 C102 C101 2.0(2) . . . . ?
Ni11 N101 C102 C103 -177.95(9) . . . . ?
Ni11 N101 C105 C104 178.55(9) . . . . ?
Ni11 N101 C105 C106 -0.4(2) . . . . ?
Ni11 N102 C107 Cs21 -95.78(9) . . . . ?
Ni11 N102 C107 C106 5.6(2) . . . . ?
Ni11 N102 C107 C108 -173.28(9) . . . . ?
Ni11 N102 C110 Cs21 84.03(9) . . . . ?
Ni11 N102 C110 C109 173.07(9) . . . . ?
Ni11 N102 C110 C111 -7.0(2) . . . . ?
Ni11 N103 C112 C111 -7.6(2) . . . . ?
Ni11 N103 C112 C113 171.84(10) . . . . ?
Ni11 N103 C115 C114 -171.48(10) . . . . ?
Ni11 N103 C115 C116 8.3(2) . . . . ?
Ni11 N104 C117 C116 0.3(2) . . . . ?
Ni11 N104 C117 C118 -178.70(10) . . . . ?
Ni11 N104 C120 C101 -2.1(2) . . . . ?
Ni11 N104 C120 C119 178.90(10) . . . . ?
N101 C102 C103 C104 -1.06(16) . . . . ?
N101 C105 C106 C107 4.0(2) . . . . ?
N101 C105 C106 C127 -176.45(13) . . . . ?
N102 C107 C108 Cs21 61.04(9) . . . . ?
N102 C107 C108 C109 -1.23(16) . . . . ?
N102 C110 C111 Cs21 79.72(13) . . . . ?
N102 C110 C111 C112 2.7(2) . . . . ?
N102 C110 C111 C133 -177.41(13) . . . . ?
N103 C112 C113 C114 0.50(17) . . . . ?
N103 C115 C116 C117 -5.4(2) . . . . ?
N103 C115 C116 C139 175.01(13) . . . . ?
N104 C117 C118 C119 -0.89(17) . . . . ?
C101 C102 C103 C104 179.00(14) . . . . ?
C101 C121 C122 C123 -177.80(13) . . . . ?
C101 C121 C126 C125 178.19(15) . . . . ?
C102 N101 C105 C104 -0.03(15) . . . . ?
C102 N101 C105 C106 -178.99(13) . . . . ?
C102 C101 C120 N104 1.6(2) . . . . ?
C102 C101 C120 C119 -179.56(14) . . . . ?
C102 C101 C121 C122 108.55(16) . . . . ?
C102 C101 C121 C126 -69.81(18) . . . . ?
C102 C103 C104 C105 0.99(16) . . . . ?
C103 C104 C105 N101 -0.63(17) . . . . ?
C103 C104 C105 C106 178.34(14) . . . . ?
C104 C105 C106 C107 -174.79(14) . . . . ?
C104 C105 C106 C127 4.7(2) . . . . ?
C105 N101 C102 C101 -179.41(13) . . . . ?
C105 N101 C102 C103 0.65(15) . . . . ?
C105 C106 C107 Cs21 66.78(16) . . . . ?
C105 C106 C107 N102 -6.8(2) . . . . ?
C105 C106 C107 C108 172.00(14) . . . . ?
C105 C106 C127 C128 -64.96(19) . . . . ?
C105 C106 C127 C132 118.93(16) . . . . ?
C106 C107 C108 Cs21 -117.88(14) . . . . ?
C106 C107 C108 C109 179.85(13) . . . . ?
C106 C127 C128 C129 -173.95(14) . . . . ?
C106 C127 C132 C131 174.60(14) . . . . ?
C107 N102 C110 Cs21 -91.48(9) . . . . ?
C107 N102 C110 C109 -2.43(15) . . . . ?
C107 N102 C110 C111 177.46(13) . . . . ?
C107 C106 C127 C128 114.61(16) . . . . ?
C107 C106 C127 C132 -61.50(18) . . . . ?
C107 C108 C109 Cs21 61.14(10) . . . . ?
C107 C108 C109 C110 -0.30(16) . . . . ?
C108 C109 C110 Cs21 78.99(11) . . . . ?
C108 C109 C110 N102 1.74(16) . . . . ?
C108 C109 C110 C111 -178.16(13) . . . . ?
C109 C110 C111 Cs21 -100.40(14) . . . . ?
C109 C110 C111 C112 -177.37(14) . . . . ?
C109 C110 C111 C133 2.5(2) . . . . ?
C110 N102 C107 Cs21 79.74(9) . . . . ?
C110 N102 C107 C106 -178.86(13) . . . . ?
C110 N102 C107 C108 2.24(15) . . . . ?
C110 C111 C112 N103 4.9(2) . . . . ?
C110 C111 C112 C113 -174.48(14) . . . . ?
C110 C111 C133 C134 -99.09(16) . . . . ?
C110 C111 C133 C138 80.73(18) . . . . ?
C111 C112 C113 C114 179.97(14) . . . . ?
C111 C133 C134 C135 178.85(14) . . . . ?
C111 C133 C138 C137 -179.44(14) . . . . ?
C112 N103 C115 C114 1.74(15) . . . . ?
C112 N103 C115 C116 -178.45(13) . . . . ?
C112 C111 C133 C134 80.78(17) . . . . ?
C112 C111 C133 C138 -99.41(17) . . . . ?
C112 C113 C114 C115 0.58(16) . . . . ?
C113 C114 C115 N103 -1.49(17) . . . . ?
C113 C114 C115 C116 178.70(14) . . . . ?
C114 C115 C116 C117 174.38(14) . . . . ?
C114 C115 C116 C139 -5.2(2) . . . . ?
C115 N103 C112 C111 179.15(13) . . . . ?
C115 N103 C112 C113 -1.39(15) . . . . ?
C115 C116 C117 N104 0.9(2) . . . . ?
C115 C116 C117 C118 179.76(14) . . . . ?
C115 C116 C139 C140 -59.44(18) . . . . ?
C115 C116 C139 C144 115.02(16) . . . . ?
C116 C117 C118 C119 -179.93(14) . . . . ?
C116 C139 C140 C141 171.29(14) . . . . ?
C116 C139 C144 C143 -171.77(14) . . . . ?
C117 N104 C120 C101 178.08(13) . . . . ?
C117 N104 C120 C119 -0.89(15) . . . . ?
C117 C116 C139 C140 120.95(16) . . . . ?
C117 C116 C139 C144 -64.59(19) . . . . ?
C117 C118 C119 C120 0.31(16) . . . . ?
C118 C119 C120 N104 0.36(17) . . . . ?
C118 C119 C120 C101 -178.61(14) . . . . ?
C120 N104 C117 C116 -179.88(13) . . . . ?
C120 N104 C117 C118 1.08(15) . . . . ?
C120 C101 C102 N101 -1.5(2) . . . . ?
C120 C101 C102 C103 178.39(14) . . . . ?
C120 C101 C121 C122 -73.42(18) . . . . ?
C120 C101 C121 C126 108.22(16) . . . . ?
C121 C101 C102 N101 176.35(13) . . . . ?
C121 C101 C102 C103 -3.7(2) . . . . ?
C121 C101 C120 N104 -176.24(13) . . . . ?
C121 C101 C120 C119 2.6(2) . . . . ?
C121 C122 C123 C124 -0.5(2) . . . . ?
C122 C121 C126 C125 -0.2(2) . . . . ?
C122 C123 C124 C125 0.1(2) . . . . ?
C123 C124 C125 C126 0.3(3) . . . . ?
C124 C125 C126 C121 -0.2(3) . . . . ?
C126 C121 C122 C123 0.6(2) . . . . ?
C127 C106 C107 Cs21 -112.77(11) . . . . ?
C127 C106 C107 N102 173.69(13) . . . . ?
C127 C106 C107 C108 -7.6(2) . . . . ?
C127 C128 C129 C130 -1.1(2) . . . . ?
C128 C127 C132 C131 -1.7(2) . . . . ?
C128 C129 C130 C131 -0.7(2) . . . . ?
C129 C130 C131 C132 1.2(2) . . . . ?
C130 C131 C132 C127 0.0(2) . . . . ?
C132 C127 C128 C129 2.2(2) . . . . ?
C133 C111 C112 N103 -174.93(13) . . . . ?
C133 C111 C112 C113 5.7(2) . . . . ?
C133 C134 C135 C136 0.9(2) . . . . ?
C134 C133 C138 C137 0.4(2) . . . . ?
C134 C135 C136 C137 -0.2(2) . . . . ?
C135 C136 C137 C138 -0.4(2) . . . . ?
C136 C137 C138 C133 0.3(2) . . . . ?
C138 C133 C134 C135 -1.0(2) . . . . ?
C139 C116 C117 N104 -179.57(13) . . . . ?
C139 C116 C117 C118 -0.7(2) . . . . ?
C139 C140 C141 C142 1.2(2) . . . . ?
C140 C139 C144 C143 2.8(2) . . . . ?
C140 C141 C142 C143 1.6(2) . . . . ?
C141 C142 C143 C144 -2.2(2) . . . . ?
C142 C143 C144 C139 0.0(2) . . . . ?
C144 C139 C140 C141 -3.4(2) . . . . ?
C31 C32 C33 C34 0.1(3) . . . . ?
C32 C31 C36 C35 0.5(3) . . . . ?
C32 C33 C34 C35 0.0(3) . . . . ?
C33 C34 C35 C36 0.1(3) . . . . ?
C34 C35 C36 C31 -0.3(3) . . . . ?
C36 C31 C32 C33 -0.4(3) . . . . ?
C37 C31 C32 C33 176.08(17) . . . . ?
C37 C31 C36 C35 -175.96(17) . . . . ?

loop_
_exptl_oxdiff_crystal_face_indexfrac_h
_exptl_oxdiff_crystal_face_indexfrac_k
_exptl_oxdiff_crystal_face_indexfrac_l
_exptl_oxdiff_crystal_face_x
_exptl_oxdiff_crystal_face_y
_exptl_oxdiff_crystal_face_z
0.0000 -0.0000 1.0000 0.0100 -0.0242 0.0010
-0.0000 0.0000 -1.0000 -0.0100 0.0242 -0.0010
-0.0000 -1.0000 0.0000 -0.0362 -0.0155 -0.0153
1.0000 2.0000 -1.0000 0.0858 0.0502 -0.0202
-2.0000 -0.0000 1.0001 -0.0366 -0.0140 0.1008
-1.0000 2.0000 0.0000 0.0492 0.0362 0.0805
0.0000 1.0000 1.0000 0.0462 -0.0087 0.0163
2.0000 -1.0000 -0.0001 0.0103 -0.0258 -0.1151
1.0000 0.0000 -2.0000 0.0033 0.0433 -0.0519
-0.0000 -1.0000 1.0000 -0.0262 -0.0398 -0.0143
